data_4323121
loop_
_publ_author_name
'Ok-Sang Jung'
'Sung Ho Park'
'Kwan Mook Kim'
'Ho G. Jang'

_publ_contact_author
;
      Dr. Ok-Sang Jung
      Inorganic Chemistry Lab
      Korea Institute of Science and Technology
      P.O. Box 131, Cheongryang
      Seoul 130-650, Korea.
;
_publ_contact_author_email kkmook@kistmail.kist.re.kr
_publ_contact_author_fax 82-02-958-5089
_publ_contact_author_phone 82-02-958-5081
_publ_section_title
;
 Solvent-Dependent Structures of Co(NO3)2 with 1,2-Bis(4-pyridyl)ethylene.
 Interconversion of Molecular Ladders versus Mononuclear Complexes
;
_journal_name_full 'Inorganic Chemistry'
_journal_page_first 5781
_journal_page_last 5785
_journal_paper_doi 10.1021/ic980278g
_journal_volume 37
_journal_year 1998
_chemical_formula_sum 'C48 H60 Co1.5 N11 O19'
_chemical_formula_weight 1183.46
_chemical_name_systematic
; 
 ? 
;
_space_group_IT_number 2
_symmetry_cell_setting triclinic
_symmetry_space_group_name_Hall '-P 1'
_symmetry_space_group_name_H-M 'P -1'
_atom_sites_solution_hydrogens geom
_atom_sites_solution_primary direct
_atom_sites_solution_secondary difmap
_audit_creation_method SHELXL
_cell_angle_alpha 87.52(3)
_cell_angle_beta 83.34(2)
_cell_angle_gamma 75.94(3)
_cell_formula_units_Z 2
_cell_length_a 9.625(3)
_cell_length_b 14.597(5)
_cell_length_c 20.544(5)
_cell_measurement_temperature 293(2)
_cell_volume 2780.6(15)
_computing_cell_refinement VAX(CAD4)
_computing_data_collection VAX(CAD4)
_computing_data_reduction VAX(SDP)
_computing_molecular_graphics ORTEP
_computing_structure_refinement 'SHELXL-93 (Sheldrick, 1993)'
_computing_structure_solution 'SHELXS-86 (Sheldrick, 1990)'
_diffrn_ambient_temperature 293(2)
_diffrn_measurement_device CAD4
_diffrn_measurement_method W/2theta
_diffrn_radiation_monochromator graphite
_diffrn_radiation_source 'fine-focus sealed tube'
_diffrn_radiation_type MoK\a
_diffrn_radiation_wavelength 0.71073
_diffrn_reflns_av_R_equivalents 0.0731
_diffrn_reflns_av_sigmaI/netI 0.0469
_diffrn_reflns_limit_h_max 11
_diffrn_reflns_limit_h_min 0
_diffrn_reflns_limit_k_max 17
_diffrn_reflns_limit_k_min -16
_diffrn_reflns_limit_l_max 23
_diffrn_reflns_limit_l_min -23
_diffrn_reflns_number 6252
_diffrn_reflns_theta_max 24.47
_diffrn_reflns_theta_min 1.44
_diffrn_standards_decay_% 'no decay'
_diffrn_standards_interval_time 45
_exptl_absorpt_coefficient_mu 0.535
_exptl_crystal_density_diffrn 1.413
_exptl_crystal_F_000 1235
_refine_diff_density_max 1.370
_refine_diff_density_min -0.805
_refine_diff_density_rms 0.107
_refine_ls_extinction_method none
_refine_ls_goodness_of_fit_all 1.123
_refine_ls_goodness_of_fit_obs 1.132
_refine_ls_matrix_type full
_refine_ls_number_parameters 718
_refine_ls_number_reflns 5862
_refine_ls_number_restraints 0
_refine_ls_restrained_S_all 1.123
_refine_ls_restrained_S_obs 1.132
_refine_ls_R_factor_all 0.0746
_refine_ls_R_factor_obs 0.0714
_refine_ls_shift/esd_max 0.355
_refine_ls_shift/esd_mean 0.042
_refine_ls_structure_factor_coef Fsqd
_refine_ls_weighting_details 'w=1/[\s^2^(Fo^2^)+(0.1253P)^2^+3.0428P] where P=(Fo^2^+2Fc^2^)/3'
_refine_ls_weighting_scheme calc
_refine_ls_wR_factor_all 0.1928
_refine_ls_wR_factor_obs 0.1891
_reflns_number_observed 5568
_reflns_number_total 5862
_reflns_observed_criterion >2sigma(I)
_cod_data_source_file ic980278g_2.cif
_cod_data_source_block '[Co(H2O)4(bpee)2](NO3)2*8/3H2O*2/3bpee'
_cod_depositor_comments
;
The following automatic conversions were performed:

'_refine_ls_weighting_scheme' value 'calc
w=1/[\s^2^(Fo^2^)+(0.1253P)^2^+3.0428P] where P=(Fo^2^+2Fc^2^)/3' was
changed to 'calc'. New tag '_refine_ls_weighting_details' was
created. The value of the new tag was set to
'w=1/[\s^2^(Fo^2^)+(0.1253P)^2^+3.0428P] where P=(Fo^2^+2Fc^2^)/3'.

Automatic conversion script
Id: cif_fix_values 3143 2015-03-26 13:38:13Z robertas 
;
_cod_original_formula_sum 'C48 H60 Co1.50 N11 O19'
_cod_database_code 4323121

loop_
_symmetry_equiv_pos_as_xyz
'x, y, z'
'-x, -y, -z'

loop_
_atom_site_aniso_label
_atom_site_aniso_U_11
_atom_site_aniso_U_22
_atom_site_aniso_U_33
_atom_site_aniso_U_23
_atom_site_aniso_U_13
_atom_site_aniso_U_12
Co1 0.0480(5) 0.0238(4) 0.0444(5) -0.0040(3) -0.0016(4) -0.0157(3)
Co2 0.0540(7) 0.0213(5) 0.0389(7) -0.0034(5) -0.0017(5) -0.0173(5)
O1 0.095(4) 0.036(2) 0.049(3) 0.003(2) -0.008(2) -0.032(2)
O2 0.083(3) 0.039(2) 0.047(3) 0.006(2) -0.009(2) -0.029(2)
O3 0.046(3) 0.061(3) 0.073(3) -0.020(3) -0.001(2) -0.020(2)
O4 0.044(3) 0.059(3) 0.069(3) 0.001(2) -0.001(2) -0.015(2)
O5 0.093(4) 0.040(2) 0.044(3) 0.002(2) -0.008(2) -0.040(2)
O6 0.054(3) 0.044(2) 0.062(3) -0.004(2) -0.002(2) -0.019(2)
O7 0.154(7) 0.060(4) 0.137(6) 0.024(4) -0.059(5) -0.045(4)
O8 0.131(5) 0.092(4) 0.069(4) 0.004(3) 0.014(4) -0.062(4)
O9 0.106(5) 0.134(6) 0.070(4) -0.005(4) 0.020(4) 0.013(5)
O10 0.130(7) 0.208(11) 0.119(8) 0.020(7) -0.003(6) -0.042(7)
O11 0.148(7) 0.225(11) 0.104(6) 0.092(7) -0.017(5) -0.092(7)
O12 0.198(10) 0.115(7) 0.216(12) 0.066(8) -0.030(8) -0.067(7)
O13 0.092(5) 0.141(7) 0.163(8) -0.049(6) 0.054(5) -0.055(5)
O14 0.072(4) 0.148(6) 0.067(4) -0.012(4) -0.016(3) -0.041(4)
O15 0.113(6) 0.272(12) 0.071(5) 0.003(6) -0.024(4) -0.106(7)
N1 0.055(3) 0.028(3) 0.042(3) 0.001(2) 0.002(3) -0.017(2)
N2 0.055(3) 0.031(3) 0.047(3) 0.001(2) -0.005(3) -0.017(2)
N3 0.062(4) 0.031(3) 0.060(4) -0.002(3) 0.002(3) -0.018(3)
N4 0.087(4) 0.035(3) 0.049(3) -0.005(3) 0.001(3) -0.028(3)
N5 0.057(3) 0.029(3) 0.047(3) -0.005(2) 0.002(3) -0.017(3)
N6 0.080(4) 0.031(3) 0.059(4) 0.000(3) 0.001(3) -0.025(3)
N7 0.078(4) 0.043(3) 0.074(5) -0.010(3) -0.004(4) -0.008(3)
N8 0.080(4) 0.050(3) 0.063(4) -0.004(3) 0.001(3) -0.023(3)
N9 0.065(4) 0.051(4) 0.052(4) 0.007(3) -0.010(3) -0.027(3)
N10 0.090(6) 0.115(7) 0.088(6) 0.033(6) -0.007(5) -0.055(6)
N11 0.068(4) 0.059(4) 0.069(5) 0.000(3) 0.003(4) -0.026(3)
C1 0.052(4) 0.036(3) 0.057(4) -0.009(3) -0.003(3) -0.013(3)
C2 0.058(4) 0.025(3) 0.063(4) -0.007(3) 0.001(3) -0.006(3)
C3 0.062(4) 0.027(3) 0.046(4) 0.002(3) -0.008(3) -0.011(3)
C4 0.064(4) 0.036(3) 0.049(4) -0.007(3) -0.010(3) -0.019(3)
C5 0.054(4) 0.030(3) 0.039(3) -0.005(3) 0.003(3) -0.018(3)
C6 0.065(4) 0.025(3) 0.052(4) -0.007(3) -0.003(3) -0.016(3)
C7 0.063(4) 0.035(3) 0.048(4) -0.010(3) 0.003(3) -0.020(3)
C8 0.049(4) 0.026(3) 0.045(4) 0.000(3) 0.004(3) -0.012(3)
C9 0.072(5) 0.038(4) 0.057(4) -0.001(3) -0.006(4) -0.021(3)
C10 0.066(4) 0.034(3) 0.062(5) 0.003(3) -0.010(4) -0.009(3)
C11 0.057(4) 0.037(4) 0.079(5) -0.002(3) -0.011(4) -0.021(3)
C12 0.059(4) 0.025(3) 0.075(5) 0.002(3) -0.004(4) -0.012(3)
C13 0.061(4) 0.035(3) 0.058(4) -0.006(3) -0.011(3) -0.015(3)
C14 0.071(5) 0.055(4) 0.061(5) -0.017(4) -0.004(4) -0.031(4)
C15 0.070(5) 0.032(3) 0.066(5) -0.003(3) -0.019(4) -0.010(3)
C16 0.080(5) 0.029(3) 0.076(5) 0.000(3) -0.014(4) -0.008(3)
C17 0.066(4) 0.032(3) 0.053(4) -0.003(3) 0.004(3) -0.019(3)
C18 0.073(5) 0.038(4) 0.065(5) -0.013(3) 0.000(4) -0.017(3)
C19 0.073(5) 0.044(4) 0.057(4) -0.002(3) 0.000(4) -0.023(4)
C20 0.078(5) 0.034(3) 0.044(4) 0.001(3) 0.008(3) -0.024(3)
C21 0.069(5) 0.039(4) 0.066(5) -0.011(3) -0.001(4) -0.028(3)
C22 0.063(4) 0.041(4) 0.059(4) -0.005(3) 0.002(4) -0.019(3)
C23 0.086(5) 0.049(4) 0.055(4) 0.007(3) -0.011(4) -0.026(4)
C24 0.095(6) 0.058(5) 0.068(5) -0.007(4) -0.013(5) -0.041(5)
C25 0.064(4) 0.043(4) 0.056(4) -0.011(3) -0.005(3) -0.021(3)
C26 0.077(5) 0.054(4) 0.059(5) -0.025(4) 0.006(4) -0.040(4)
C27 0.084(5) 0.032(3) 0.069(5) -0.009(3) -0.007(4) -0.013(3)
C28 0.066(5) 0.032(3) 0.064(5) -0.012(3) -0.010(4) -0.017(3)
C29 0.076(5) 0.031(3) 0.055(4) -0.008(3) 0.017(4) -0.018(3)
C30 0.101(6) 0.055(5) 0.082(6) -0.027(4) 0.037(5) -0.046(5)
C31 0.123(7) 0.046(4) 0.084(6) -0.016(4) 0.017(5) -0.041(5)
C32 0.114(7) 0.024(3) 0.062(5) 0.002(3) 0.028(5) -0.018(4)
C33 0.086(6) 0.063(5) 0.069(5) -0.022(4) 0.017(4) -0.043(5)
C34 0.068(5) 0.037(4) 0.077(5) -0.010(4) 0.004(4) -0.013(3)
C35 0.151(9) 0.031(4) 0.091(7) 0.014(4) -0.017(6) -0.024(5)
C36 0.113(7) 0.047(4) 0.078(6) 0.014(4) -0.026(5) -0.031(5)
C37 0.068(5) 0.057(4) 0.059(5) -0.006(4) 0.005(4) -0.014(4)
C38 0.067(5) 0.045(4) 0.057(5) 0.003(3) 0.003(4) -0.017(3)
C39 0.092(6) 0.039(4) 0.088(6) 0.006(4) -0.003(5) -0.016(4)
C40 0.074(5) 0.047(4) 0.061(5) 0.002(3) 0.001(4) -0.017(4)
C41 0.050(4) 0.037(3) 0.059(4) 0.002(3) -0.009(3) -0.010(3)
C42 0.061(4) 0.041(4) 0.053(4) -0.002(3) 0.000(3) -0.013(3)
C43 0.066(4) 0.037(3) 0.058(5) 0.009(3) -0.009(4) -0.016(3)
C44 0.057(4) 0.036(3) 0.049(4) 0.001(3) -0.002(3) -0.012(3)
C45 0.064(4) 0.048(4) 0.048(4) 0.001(3) 0.001(3) -0.016(3)
C46 0.073(5) 0.042(4) 0.069(5) 0.001(3) -0.001(4) -0.023(3)
C47 0.066(5) 0.042(4) 0.059(5) 0.006(3) -0.006(4) -0.013(3)
C48 0.077(5) 0.057(4) 0.052(4) -0.005(4) 0.002(4) -0.019(4)
OW1 0.091(4) 0.082(4) 0.076(4) 0.010(3) -0.017(3) -0.031(3)
OW2 0.060(3) 0.055(3) 0.075(3) -0.001(3) 0.007(3) -0.016(2)
OW3 0.070(3) 0.046(3) 0.059(3) -0.004(2) 0.005(2) -0.025(2)
OW4 0.088(4) 0.050(3) 0.055(3) -0.006(2) -0.005(3) -0.030(3)

loop_
_atom_site_label
_atom_site_type_symbol
_atom_site_fract_x
_atom_site_fract_y
_atom_site_fract_z
_atom_site_U_iso_or_equiv
_atom_site_thermal_displace_type
_atom_site_occupancy
_atom_site_calc_flag
_atom_site_refinement_flags
_atom_site_disorder_group
Co1 Co 0.17092(9) 0.46042(5) 0.33626(4) 0.0377(3) Uani 1 d . .
Co2 Co 0.5000 0.5000 0.0000 0.0368(3) Uani 1 d S .
O1 O 0.1701(5) 0.4070(3) 0.4331(2) 0.0573(12) Uani 1 d . .
O2 O 0.1815(5) 0.5194(3) 0.2404(2) 0.0539(12) Uani 1 d . .
O3 O -0.0527(5) 0.4697(3) 0.3464(2) 0.0587(13) Uani 1 d . .
O4 O 0.3935(5) 0.4466(3) 0.3339(2) 0.0573(12) Uani 1 d . .
O5 O 0.4853(5) 0.4459(3) 0.0954(2) 0.0546(12) Uani 1 d . .
O6 O 0.2764(5) 0.5072(3) -0.0005(2) 0.0521(11) Uani 1 d . .
O7 O 0.5538(8) 0.8454(4) 0.4022(4) 0.111(2) Uani 1 d . .
O8 O 0.5316(7) 0.7318(4) 0.4653(3) 0.093(2) Uani 1 d . .
O9 O 0.6575(8) 0.7053(6) 0.3745(3) 0.113(3) Uani 1 d . .
O10 O 0.8767(11) 0.1793(8) 0.1319(5) 0.153(4) Uani 1 d . .
O11 O 0.9932(9) 0.1685(7) 0.0436(4) 0.153(4) Uani 1 d . .
O12 O 1.0035(12) 0.0472(7) 0.1081(6) 0.173(4) Uani 1 d . .
O13 O 0.8028(8) 0.4520(6) 0.2045(4) 0.132(3) Uani 1 d . .
O14 O 0.5764(6) 0.4576(5) 0.2187(3) 0.092(2) Uani 1 d . .
O15 O 0.6926(8) 0.4710(7) 0.2966(4) 0.141(4) Uani 1 d . .
N1 N 0.2041(6) 0.3238(3) 0.2946(2) 0.0413(12) Uani 1 d . .
N2 N 0.1299(6) 0.6011(3) 0.3735(3) 0.0431(12) Uani 1 d . .
N3 N 0.2922(6) -0.3205(3) 0.2266(3) 0.0506(14) Uani 1 d . .
N4 N 0.1257(7) 0.2290(4) 0.4520(3) 0.0553(15) Uani 1 d . .
N5 N 0.4560(6) 0.6422(3) 0.0355(3) 0.0434(13) Uani 1 d . .
N6 N 0.4115(7) 0.2774(4) 0.1141(3) 0.0556(15) Uani 1 d . .
N7 N 0.6710(7) 0.2188(4) 0.3770(3) 0.066(2) Uani 1 d . .
N8 N 0.8991(7) -0.3317(4) 0.1284(3) 0.063(2) Uani 1 d . .
N9 N 0.5808(6) 0.7609(4) 0.4141(3) 0.0534(14) Uani 1 d . .
N10 N 0.9613(10) 0.1267(8) 0.0914(5) 0.094(3) Uani 1 d . .
N11 N 0.6914(7) 0.4587(4) 0.2393(4) 0.065(2) Uani 1 d . .
C1 C 0.3072(7) 0.2514(4) 0.3127(3) 0.048(2) Uani 1 d . .
H1 H 0.3733(7) 0.2635(4) 0.3388(3) 0.058 Uiso 1 calc R .
C2 C 0.3202(7) 0.1591(4) 0.2944(3) 0.050(2) Uani 1 d . .
H2 H 0.3950(7) 0.1109(4) 0.3072(3) 0.060 Uiso 1 calc R .
C3 C 0.1133(7) 0.3052(4) 0.2566(3) 0.045(2) Uani 1 d . .
H3 H 0.0428(7) 0.3551(4) 0.2423(3) 0.054 Uiso 1 calc R .
C4 C 0.1179(7) 0.2145(4) 0.2368(3) 0.048(2) Uani 1 d . .
H4 H 0.0515(7) 0.2048(4) 0.2100(3) 0.057 Uiso 1 calc R .
C5 C 0.2212(7) 0.1392(4) 0.2570(3) 0.0400(14) Uani 1 d . .
C6 C 0.2198(7) 0.0427(4) 0.2394(3) 0.047(2) Uani 1 d . .
H6 H 0.1544(7) 0.0366(4) 0.2110(3) 0.056 Uiso 1 calc R .
C7 C 0.3037(7) -0.0360(4) 0.2607(3) 0.048(2) Uani 1 d . .
H7 H 0.3720(7) -0.0292(4) 0.2875(3) 0.057 Uiso 1 calc R .
C8 C 0.2999(7) -0.1331(4) 0.2464(3) 0.0400(14) Uani 1 d . .
C9 C 0.3960(8) -0.2083(4) 0.2700(3) 0.054(2) Uani 1 d . .
H9 H 0.4675(8) -0.1979(4) 0.2936(3) 0.065 Uiso 1 calc R .
C10 C 0.3886(8) -0.3003(4) 0.2595(4) 0.054(2) Uani 1 d . .
H10 H 0.4554(8) -0.3498(4) 0.2768(4) 0.065 Uiso 1 calc R .
C11 C 0.2003(7) -0.2483(4) 0.2010(4) 0.056(2) Uani 1 d . .
H11 H 0.1327(7) -0.2610(4) 0.1761(4) 0.067 Uiso 1 calc R .
C12 C 0.2016(7) -0.1539(4) 0.2102(4) 0.053(2) Uani 1 d . .
H12 H 0.1355(7) -0.1055(4) 0.1916(4) 0.063 Uiso 1 calc R .
C13 C 0.2180(7) 0.6293(4) 0.4080(3) 0.050(2) Uani 1 d . .
H13 H 0.2931(7) 0.5845(4) 0.4239(3) 0.060 Uiso 1 calc R .
C14 C 0.2024(8) 0.7246(5) 0.4215(4) 0.060(2) Uani 1 d . .
H14 H 0.2676(8) 0.7423(5) 0.4455(4) 0.071 Uiso 1 calc R .
C15 C 0.0205(8) 0.6661(4) 0.3538(4) 0.056(2) Uani 1 d . .
H15 H -0.0434(8) 0.6469(4) 0.3298(4) 0.067 Uiso 1 calc R .
C16 C -0.0032(9) 0.7607(5) 0.3670(4) 0.062(2) Uani 1 d . .
H16 H -0.0839(9) 0.8032(5) 0.3536(4) 0.074 Uiso 1 calc R .
C17 C 0.0910(8) 0.7918(4) 0.3994(3) 0.050(2) Uani 1 d . .
C18 C 0.0705(8) 0.8945(5) 0.4079(4) 0.058(2) Uani 1 d . .
H18 H -0.0173(8) 0.9331(5) 0.3986(4) 0.070 Uiso 1 calc R .
C19 C 0.1627(8) 0.9356(5) 0.4268(3) 0.057(2) Uani 1 d . .
H19 H 0.2494(8) 0.8968(5) 0.4372(3) 0.068 Uiso 1 calc R .
C20 C 0.1445(8) 0.0375(4) 0.4336(3) 0.051(2) Uani 1 d . .
C21 C 0.0299(8) 0.1064(4) 0.4154(4) 0.055(2) Uani 1 d . .
H21 H -0.0441(8) 0.0901(4) 0.3966(4) 0.066 Uiso 1 calc R .
C22 C 0.0261(8) 0.2008(5) 0.4255(3) 0.054(2) Uani 1 d . .
H22 H -0.0517(8) 0.2465(5) 0.4126(3) 0.065 Uiso 1 calc R .
C23 C 0.2494(9) 0.0676(5) 0.4611(3) 0.061(2) Uani 1 d . .
H23 H 0.3292(9) 0.0238(5) 0.4741(3) 0.074 Uiso 1 calc R .
C24 C 0.2356(10) 0.1626(5) 0.4693(4) 0.069(2) Uani 1 d . .
H24 H 0.3078(10) 0.1811(5) 0.4880(4) 0.083 Uiso 1 calc R .
C25 C 0.5409(8) 0.6706(5) 0.0723(3) 0.053(2) Uani 1 d . .
H25 H 0.6157(8) 0.6257(5) 0.0885(3) 0.063 Uiso 1 calc R .
C26 C 0.5228(8) 0.7645(5) 0.0877(4) 0.060(2) Uani 1 d . .
H26 H 0.5846(8) 0.7814(5) 0.1140(4) 0.072 Uiso 1 calc R .
C27 C 0.3236(9) 0.8029(5) 0.0287(4) 0.061(2) Uani 1 d . .
H27 H 0.2457(9) 0.8460(5) 0.0134(4) 0.074 Uiso 1 calc R .
C28 C 0.3474(8) 0.7083(4) 0.0152(3) 0.053(2) Uani 1 d . .
H28 H 0.2842(8) 0.6896(4) -0.0095(3) 0.063 Uiso 1 calc R .
C29 C 0.4132(8) 0.8332(4) 0.0641(3) 0.055(2) Uani 1 d . .
C30 C 0.3887(10) 0.9376(6) 0.0731(4) 0.078(3) Uani 1 d . .
H30 H 0.3024(10) 0.9743(6) 0.0606(4) 0.093 Uiso 1 calc R .
C31 C 0.4668(11) 0.9808(6) 0.0946(4) 0.083(3) Uani 1 d . .
H31 H 0.5519(11) 0.9447(6) 0.1087(4) 0.099 Uiso 1 calc R .
C32 C 0.4407(10) 0.0847(5) 0.1006(4) 0.070(2) Uani 1 d . .
C33 C 0.3314(9) 0.1503(6) 0.0759(4) 0.070(2) Uani 1 d . .
H33 H 0.2642(9) 0.1309(6) 0.0543(4) 0.084 Uiso 1 calc R .
C34 C 0.3207(8) 0.2471(5) 0.0833(4) 0.061(2) Uani 1 d . .
H34 H 0.2467(8) 0.2908(5) 0.0657(4) 0.073 Uiso 1 calc R .
C35 C 0.5325(12) 1.1176(5) 0.1327(5) 0.091(3) Uani 1 d . .
H35 H 0.6079(12) 1.0758(5) 0.1507(5) 0.109 Uiso 1 calc R .
C36 C 0.5142(10) 0.2137(5) 0.1386(4) 0.076(2) Uani 1 d . .
H36 H 0.5784(10) 0.2346(5) 0.1614(4) 0.091 Uiso 1 calc R .
C37 C 0.6346(8) 0.1433(5) 0.4069(4) 0.062(2) Uani 1 d . .
H37 H 0.5944(8) 0.1478(5) 0.4504(4) 0.075 Uiso 1 calc R .
C38 C 0.6553(8) 0.0585(5) 0.3747(4) 0.056(2) Uani 1 d . .
H38 H 0.6277(8) 0.0077(5) 0.3967(4) 0.068 Uiso 1 calc R .
C39 C 0.7288(9) 0.2094(5) 0.3149(4) 0.073(2) Uani 1 d . .
H39 H 0.7537(9) 0.2617(5) 0.2938(4) 0.088 Uiso 1 calc R .
C40 C 0.7543(8) 0.1278(5) 0.2799(4) 0.061(2) Uani 1 d . .
H40 H 0.7962(8) 0.1251(5) 0.2367(4) 0.074 Uiso 1 calc R .
C41 C 0.7158(7) 0.0490(4) 0.3109(3) 0.049(2) Uani 1 d . .
C42 C 0.7358(7) -0.0419(5) 0.2779(3) 0.052(2) Uani 1 d . .
H42 H 0.7021(7) -0.0894(5) 0.3015(3) 0.062 Uiso 1 calc R .
C43 C 0.7969(7) -0.0615(4) 0.2181(4) 0.053(2) Uani 1 d . .
H43 H 0.8256(7) -0.0131(4) 0.1934(4) 0.064 Uiso 1 calc R .
C44 C 0.8236(7) -0.1545(4) 0.1869(3) 0.047(2) Uani 1 d . .
C45 C 0.7966(7) -0.2351(5) 0.2210(3) 0.054(2) Uani 1 d . .
H45 H 0.7520(7) -0.2310(5) 0.2638(3) 0.064 Uiso 1 calc R .
C46 C 0.8378(8) -0.3202(5) 0.1894(4) 0.060(2) Uani 1 d . .
H46 H 0.8215(8) -0.3734(5) 0.2127(4) 0.072 Uiso 1 calc R .
C47 C 0.8819(8) -0.1645(5) 0.1224(4) 0.056(2) Uani 1 d . .
H47 H 0.8973(8) -0.1122(5) 0.0977(4) 0.067 Uiso 1 calc R .
C48 C 0.9174(8) -0.2537(5) 0.0945(4) 0.062(2) Uani 1 d . .
H48 H 0.9553(8) -0.2596(5) 0.0508(4) 0.075 Uiso 1 calc R .
OW1 O 0.8996(6) 0.3730(4) 0.0832(3) 0.081(2) Uani 1 d . .
OW2 O 0.0904(5) 0.4897(3) 0.1113(3) 0.0639(13) Uani 1 d . .
OW3 O 0.5624(5) 0.3965(3) 0.4381(2) 0.0571(12) Uani 1 d . .
OW4 O 0.7369(6) 0.5276(3) 0.4511(2) 0.0618(13) Uani 1 d . .

loop_
_atom_type_symbol
_atom_type_description
_atom_type_scat_dispersion_real
_atom_type_scat_dispersion_imag
_atom_type_scat_source
C C 0.0033 0.0016 'International Tables Vol C Tables 4.2.6.8 and 6.1.1.4'
O O 0.0106 0.0060 'International Tables Vol C Tables 4.2.6.8 and 6.1.1.4'
N N 0.0061 0.0033 'International Tables Vol C Tables 4.2.6.8 and 6.1.1.4'
Co Co 0.3494 0.9721 'International Tables Vol C Tables 4.2.6.8 and 6.1.1.4'
H H 0.0000 0.0000 'International Tables Vol C Tables 4.2.6.8 and 6.1.1.4'

loop_
_geom_angle_atom_site_label_1
_geom_angle_atom_site_label_2
_geom_angle_atom_site_label_3
_geom_angle
_geom_angle_site_symmetry_1
_geom_angle_site_symmetry_3
_geom_angle_publ_flag
O4 Co1 O1 88.5(2) . . ?
O4 Co1 O3 175.3(2) . . ?
O1 Co1 O3 86.9(2) . . ?
O4 Co1 O2 88.6(2) . . ?
O1 Co1 O2 176.2(2) . . ?
O3 Co1 O2 96.1(2) . . ?
O4 Co1 N1 91.6(2) . . ?
O1 Co1 N1 93.5(2) . . ?
O3 Co1 N1 88.5(2) . . ?
O2 Co1 N1 89.0(2) . . ?
O4 Co1 N2 90.4(2) . . ?
O1 Co1 N2 89.3(2) . . ?
O3 Co1 N2 89.7(2) . . ?
O2 Co1 N2 88.2(2) . . ?
N1 Co1 N2 176.6(2) . . ?
O5 Co2 O5 180.0 2_665 . ?
O5 Co2 O6 91.7(2) 2_665 . ?
O5 Co2 O6 88.3(2) . . ?
O5 Co2 O6 88.3(2) 2_665 2_665 ?
O5 Co2 O6 91.7(2) . 2_665 ?
O6 Co2 O6 180.0 . 2_665 ?
O5 Co2 N5 91.2(2) 2_665 2_665 ?
O5 Co2 N5 88.8(2) . 2_665 ?
O6 Co2 N5 88.1(2) . 2_665 ?
O6 Co2 N5 91.9(2) 2_665 2_665 ?
O5 Co2 N5 88.8(2) 2_665 . ?
O5 Co2 N5 91.2(2) . . ?
O6 Co2 N5 91.9(2) . . ?
O6 Co2 N5 88.1(2) 2_665 . ?
N5 Co2 N5 180.0 2_665 . ?
C3 N1 C1 117.3(5) . . ?
C3 N1 Co1 121.3(4) . . ?
C1 N1 Co1 120.8(4) . . ?
C13 N2 C15 117.5(5) . . ?
C13 N2 Co1 123.4(4) . . ?
C15 N2 Co1 118.5(4) . . ?
C10 N3 C11 117.1(6) . . ?
C22 N4 C24 116.7(6) . . ?
C25 N5 C28 116.8(5) . . ?
C25 N5 Co2 122.9(4) . . ?
C28 N5 Co2 120.0(4) . . ?
C34 N6 C36 117.4(6) . . ?
C39 N7 C37 117.3(6) . . ?
C46 N8 C48 117.1(6) . . ?
O8 N9 O7 119.9(7) . . ?
O8 N9 O9 119.8(7) . . ?
O7 N9 O9 120.4(7) . . ?
O12 N10 O11 131.3(13) . . ?
O12 N10 O10 116.6(11) . . ?
O11 N10 O10 111.9(12) . . ?
O13 N11 O15 117.4(8) . . ?
O13 N11 O14 123.5(8) . . ?
O15 N11 O14 119.0(7) . . ?
N1 C1 C2 123.0(6) . . ?
C5 C2 C1 119.5(6) . . ?
N1 C3 C4 123.1(6) . . ?
C5 C4 C3 119.8(6) . . ?
C4 C5 C2 117.1(5) . . ?
C4 C5 C6 119.5(6) . . ?
C2 C5 C6 123.4(6) . . ?
C7 C6 C5 125.6(6) . . ?
C6 C7 C8 126.7(6) . . ?
C12 C8 C9 116.2(6) . . ?
C12 C8 C7 123.2(6) . . ?
C9 C8 C7 120.6(6) . . ?
C10 C9 C8 121.0(7) . . ?
N3 C10 C9 123.0(7) . . ?
N3 C11 C12 122.6(6) . . ?
C8 C12 C11 120.0(6) . . ?
N2 C13 C14 122.1(6) . . ?
C17 C14 C13 120.0(6) . . ?
N2 C15 C16 123.2(7) . . ?
C17 C16 C15 120.1(7) . . ?
C16 C17 C14 116.9(6) . . ?
C16 C17 C18 119.1(7) . . ?
C14 C17 C18 124.0(7) . . ?
C19 C18 C17 126.2(7) . . ?
C18 C19 C20 126.5(7) . 1_565 ?
C21 C20 C23 116.8(6) . . ?
C21 C20 C19 125.3(7) . 1_545 ?
C23 C20 C19 117.9(7) . 1_545 ?
C20 C21 C22 119.1(7) . . ?
N4 C22 C21 124.0(7) . . ?
C24 C23 C20 119.8(7) . . ?
N4 C24 C23 123.6(7) . . ?
N5 C25 C26 122.5(7) . . ?
C29 C26 C25 120.4(7) . . ?
C29 C27 C28 120.2(7) . . ?
N5 C28 C27 123.5(6) . . ?
C26 C29 C27 116.5(6) . . ?
C26 C29 C30 125.6(7) . . ?
C27 C29 C30 117.9(7) . . ?
C31 C30 C29 128.8(10) . . ?
C30 C31 C32 127.1(10) . 1_565 ?
C35 C32 C33 117.0(7) 1_545 . ?
C35 C32 C31 117.6(9) 1_545 1_545 ?
C33 C32 C31 125.5(9) . 1_545 ?
C32 C33 C34 120.0(8) . . ?
N6 C34 C33 121.9(8) . . ?
C32 C35 C36 119.7(9) 1_565 1_565 ?
N6 C36 C35 123.9(8) . 1_545 ?
N7 C37 C38 121.8(7) . . ?
C41 C38 C37 120.7(7) . . ?
N7 C39 C40 124.5(7) . . ?
C39 C40 C41 118.4(7) . . ?
C38 C41 C40 117.3(6) . . ?
C38 C41 C42 119.5(6) . . ?
C40 C41 C42 123.2(7) . . ?
C43 C42 C41 125.6(7) . . ?
C42 C43 C44 125.0(6) . . ?
C47 C44 C45 117.9(6) . . ?
C47 C44 C43 119.3(6) . . ?
C45 C44 C43 122.8(6) . . ?
C46 C45 C44 118.3(7) . . ?
N8 C46 C45 124.6(7) . . ?
C44 C47 C48 119.2(7) . . ?
N8 C48 C47 122.7(7) . . ?

loop_
_geom_bond_atom_site_label_1
_geom_bond_atom_site_label_2
_geom_bond_distance
_geom_bond_site_symmetry_2
_geom_bond_publ_flag
Co1 O4 2.098(4) . ?
Co1 O1 2.106(4) . ?
Co1 O3 2.110(4) . ?
Co1 O2 2.117(4) . ?
Co1 N1 2.142(5) . ?
Co1 N2 2.152(5) . ?
Co2 O5 2.084(4) 2_665 ?
Co2 O5 2.084(4) . ?
Co2 O6 2.130(4) . ?
Co2 O6 2.130(4) 2_665 ?
Co2 N5 2.158(5) 2_665 ?
Co2 N5 2.158(5) . ?
O7 N9 1.217(8) . ?
O8 N9 1.205(7) . ?
O9 N9 1.222(8) . ?
O10 N10 1.241(12) . ?
O11 N10 1.184(10) . ?
O12 N10 1.181(11) . ?
O13 N11 1.204(8) . ?
O14 N11 1.234(8) . ?
O15 N11 1.199(9) . ?
N1 C3 1.319(8) . ?
N1 C1 1.334(8) . ?
N2 C13 1.313(8) . ?
N2 C15 1.324(8) . ?
N3 C10 1.304(8) . ?
N3 C11 1.332(8) . ?
N4 C22 1.310(9) . ?
N4 C24 1.321(10) . ?
N5 C25 1.321(8) . ?
N5 C28 1.332(8) . ?
N6 C34 1.304(9) . ?
N6 C36 1.313(10) . ?
N7 C39 1.329(10) . ?
N7 C37 1.339(9) . ?
N8 C46 1.322(9) . ?
N8 C48 1.345(9) . ?
C1 C2 1.388(8) . ?
C2 C5 1.380(9) . ?
C3 C4 1.390(8) . ?
C4 C5 1.376(9) . ?
C5 C6 1.472(8) . ?
C6 C7 1.323(9) . ?
C7 C8 1.470(8) . ?
C8 C12 1.364(9) . ?
C8 C9 1.365(9) . ?
C9 C10 1.390(9) . ?
C11 C12 1.402(9) . ?
C13 C14 1.398(9) . ?
C14 C17 1.372(10) . ?
C15 C16 1.377(9) . ?
C16 C17 1.357(10) . ?
C17 C18 1.479(9) . ?
C18 C19 1.287(10) . ?
C19 C20 1.467(9) 1_565 ?
C20 C21 1.375(10) . ?
C20 C23 1.378(10) . ?
C20 C19 1.467(9) 1_545 ?
C21 C22 1.394(9) . ?
C23 C24 1.377(10) . ?
C25 C26 1.385(9) . ?
C26 C29 1.385(10) . ?
C27 C29 1.353(10) . ?
C27 C28 1.379(9) . ?
C29 C30 1.499(9) . ?
C30 C31 1.220(11) . ?
C31 C32 1.484(10) 1_565 ?
C32 C35 1.347(13) 1_545 ?
C32 C33 1.369(12) . ?
C32 C31 1.484(10) 1_545 ?
C33 C34 1.404(10) . ?
C35 C32 1.347(13) 1_565 ?
C35 C36 1.379(11) 1_565 ?
C36 C35 1.379(11) 1_545 ?
C37 C38 1.388(10) . ?
C38 C41 1.370(9) . ?
C39 C40 1.374(10) . ?
C40 C41 1.398(9) . ?
C41 C42 1.477(9) . ?
C42 C43 1.310(9) . ?
C43 C44 1.479(9) . ?
C44 C47 1.378(9) . ?
C44 C45 1.405(9) . ?
C45 C46 1.375(9) . ?
C47 C48 1.395(10) . ?
